data_7223055
loop_
_publ_author_name
'Yadav, Reena'
'Trivedi, Manoj'
'Kociok-K\"ohn, Gabriele'
'Prasad, Rajendra'
'Kumar, Abhinav'

_publ_section_title
;
 New Ni(ii) 1,2-bis(diphenylphosphino)ethane dithiolates:
 crystallographic, computational and Hirshfeld surface analyses
;
_journal_issue 47
_journal_name_full CrystEngComm
_journal_page_first 9175
_journal_paper_doi 10.1039/C5CE01526J
_journal_volume 17
_journal_year 2015
_chemical_formula_moiety 'C36 H28 N2 Ni P2 S2, 0.6(C H2 Cl2)'
_chemical_formula_sum 'C36.6 H29.2 Cl1.2 N2 Ni P2 S2'
_chemical_formula_weight 724.33
_space_group_crystal_system monoclinic
_space_group_IT_number 14
_space_group_name_Hall '-P 2yn'
_space_group_name_H-M_alt 'P 1 21/n 1'
_symmetry_space_group_name_Hall '-P 2yn'
_symmetry_space_group_name_H-M 'P 1 21/n 1'
_atom_sites_solution_hydrogens geom
_audit_creation_method SHELXL-2014/7
_audit_update_record
;
2015-05-30 deposited with the CCDC.
2015-10-26 downloaded from the CCDC.
;
_cell_angle_alpha 90
_cell_angle_beta 97.4474(9)
_cell_angle_gamma 90
_cell_formula_units_Z 4
_cell_length_a 12.0561(2)
_cell_length_b 13.4846(3)
_cell_length_c 21.0459(5)
_cell_measurement_reflns_used 36891
_cell_measurement_temperature 150(2)
_cell_measurement_theta_max 25.028
_cell_measurement_theta_min 2.910
_cell_volume 3392.60(12)
_computing_cell_refinement 'HKL Scalepack (Otwinowski & Minor, 1997)'
_computing_data_collection 'Collect (Nonius BV, 1997-2000)'
_computing_data_reduction
;
 DENZO-SCALEPACK Z. Otwinowski and W. Minor, " 
 Processing of X-ray Diffraction Data Collected in Oscillation Mode ", 
 Methods in Enzymology, Volume 276: Macromolecular Crystallography, 
 part A, p.307-326, 1997,C.W. Carter, Jr. & R. M. Sweet, Eds., Academic Press.
;
_computing_molecular_graphics 'ORTEP3 for Windows - Farrugia, L. J. J. Appl. Crystallogr. 1997, 30, 565'
_computing_publication_material
;
 'WinGX publication routines, Farrugia, 
 L. J., J. Appl. Crystallogr., 1999, 32, 837-838
;
_computing_structure_refinement
;
 SHELXL-2014/7 (Sheldrick, 2014)
 Sheldrick GM (2008) Acta Crystallogr A64:112--122 and 
 C. B. H\"ubschle, G. M. Sheldrick and B. Dittrich
 ShelXle: a Qt graphical user interface for SHELXL
 J. Appl. Cryst., 44, (2011) 1281-1284.
;
_computing_structure_solution
; 
 SIR97- Altomare A., Burla M.C., Camalli M., Cascarano G.L., Giacovazzo C. , 
 Guagliardi A., Moliterni A.G.G., Polidori G.,Spagna R. 
 (1999) J. Appl. Cryst. 32, 115-119
;
_diffrn_ambient_temperature 150(2)
_diffrn_measured_fraction_theta_full 0.996
_diffrn_measured_fraction_theta_max 0.996
_diffrn_measurement_device_type 'Nonius Kappa CCD'
_diffrn_measurement_method '273 1.2 degree images with \w scans'
_diffrn_radiation_monochromator graphite
_diffrn_radiation_source 'fine-focus sealed tube'
_diffrn_radiation_type MoK\a
_diffrn_radiation_wavelength 0.71073
_diffrn_reflns_av_R_equivalents 0.1169
_diffrn_reflns_av_unetI/netI 0.0699
_diffrn_reflns_Laue_measured_fraction_full 0.996
_diffrn_reflns_Laue_measured_fraction_max 0.996
_diffrn_reflns_limit_h_max 14
_diffrn_reflns_limit_h_min -14
_diffrn_reflns_limit_k_max 16
_diffrn_reflns_limit_k_min -15
_diffrn_reflns_limit_l_max 25
_diffrn_reflns_limit_l_min -25
_diffrn_reflns_number 34875
_diffrn_reflns_point_group_measured_fraction_full 0.996
_diffrn_reflns_point_group_measured_fraction_max 0.996
_diffrn_reflns_theta_full 25.030
_diffrn_reflns_theta_max 25.030
_diffrn_reflns_theta_min 3.021
_exptl_absorpt_coefficient_mu 0.913
_exptl_absorpt_correction_T_max 0.878
_exptl_absorpt_correction_T_min 0.752
_exptl_absorpt_correction_type multi-scan
_exptl_absorpt_process_details
;
multi-scan from symmetry-related measurements 
 Sortav (Blessing 1995)
;
_exptl_crystal_colour orange
_exptl_crystal_density_diffrn 1.418
_exptl_crystal_description prism
_exptl_crystal_F_000 1493
_exptl_crystal_size_max 0.230
_exptl_crystal_size_mid 0.180
_exptl_crystal_size_min 0.150
_refine_diff_density_max 0.672
_refine_diff_density_min -0.568
_refine_diff_density_rms 0.094
_refine_ls_extinction_method none
_refine_ls_goodness_of_fit_ref 1.032
_refine_ls_hydrogen_treatment constr
_refine_ls_matrix_type full
_refine_ls_number_parameters 415
_refine_ls_number_reflns 5981
_refine_ls_number_restraints 0
_refine_ls_restrained_S_all 1.032
_refine_ls_R_factor_all 0.0922
_refine_ls_R_factor_gt 0.0505
_refine_ls_shift/su_max 0.001
_refine_ls_shift/su_mean 0.000
_refine_ls_structure_factor_coef Fsqd
_refine_ls_weighting_details 'w=1/[\s^2^(Fo^2^)+(0.0598P)^2^+2.6477P] where P=(Fo^2^+2Fc^2^)/3'
_refine_ls_weighting_scheme calc
_refine_ls_wR_factor_gt 0.1151
_refine_ls_wR_factor_ref 0.1331
_reflns_Friedel_coverage 0.000
_reflns_number_gt 3986
_reflns_number_total 5981
_reflns_threshold_expression 'I > 2\s(I)'
_cod_data_source_file c5ce01526j2.cif
_cod_data_source_block k15gkk1
_cod_depositor_comments 'Adding full bibliography for 7223055--7223056.cif.'
_cod_original_formula_sum 'C36.60 H29.20 Cl1.20 N2 Ni P2 S2'
_cod_database_code 7223055
_shelx_shelxl_version_number 2014/7
_shelx_space_group_comment
;
The symmetry employed for this shelxl refinement is uniquely defined
by the following loop, which should always be used as a source of
symmetry information in preference to the above space-group names.
They are only intended as comments.
;
_shelx_estimated_absorpt_t_min 0.817
_shelx_estimated_absorpt_t_max 0.875

loop_
_space_group_symop_operation_xyz
'x, y, z'
'-x+1/2, y+1/2, -z+1/2'
'-x, -y, -z'
'x-1/2, -y-1/2, z-1/2'

loop_
_atom_site_label
_atom_site_type_symbol
_atom_site_fract_x
_atom_site_fract_y
_atom_site_fract_z
_atom_site_U_iso_or_equiv
_atom_site_adp_type
_atom_site_occupancy
_atom_site_site_symmetry_order
_atom_site_calc_flag
_atom_site_refinement_flags_posn
_atom_site_refinement_flags_adp
_atom_site_refinement_flags_occupancy
Ni Ni 0.21616(4) 0.69787(4) 0.31876(2) 0.02723(16) Uani 1 1 d . . .
P1 P 0.36729(8) 0.69223(8) 0.27341(5) 0.0270(3) Uani 1 1 d . . .
P2 P 0.30903(9) 0.62323(8) 0.39971(5) 0.0299(3) Uani 1 1 d . . .
S1 S 0.11174(9) 0.77033(8) 0.23814(5) 0.0318(3) Uani 1 1 d . . .
S2 S 0.05957(8) 0.71529(8) 0.35986(5) 0.0320(3) Uani 1 1 d . . .
N1 N -0.1365(3) 0.9036(3) 0.1634(2) 0.0531(11) Uani 1 1 d . . .
N2 N -0.1717(4) 1.0864(4) 0.2756(3) 0.0729(15) Uani 1 1 d . . .
C1 C 0.4746(3) 0.6214(3) 0.3246(2) 0.0346(10) Uani 1 1 d . . .
H1A H 0.5206 0.5831 0.2975 0.042 Uiso 1 1 calc R U .
H1B H 0.5245 0.6675 0.3515 0.042 Uiso 1 1 calc R U .
C2 C 0.4183(4) 0.5508(3) 0.3673(2) 0.0354(10) Uani 1 1 d . . .
H2A H 0.4734 0.5254 0.4025 0.042 Uiso 1 1 calc R U .
H2B H 0.3849 0.4937 0.3421 0.042 Uiso 1 1 calc R U .
C3 C 0.4277(3) 0.8124(3) 0.26055(18) 0.0282(9) Uani 1 1 d . . .
C4 C 0.3816(3) 0.8973(3) 0.28372(19) 0.0322(10) Uani 1 1 d . . .
H4 H 0.3177 0.8919 0.3056 0.039 Uiso 1 1 calc R U .
C5 C 0.4275(4) 0.9901(3) 0.2753(2) 0.0421(11) Uani 1 1 d . . .
H5 H 0.3954 1.0477 0.2914 0.051 Uiso 1 1 calc R U .
C6 C 0.5198(4) 0.9980(3) 0.2435(2) 0.0435(12) Uani 1 1 d . . .
H6 H 0.5515 1.0613 0.2376 0.052 Uiso 1 1 calc R U .
C7 C 0.5667(4) 0.9142(3) 0.2200(2) 0.0414(11) Uani 1 1 d . . .
H7 H 0.6300 0.9205 0.1977 0.050 Uiso 1 1 calc R U .
C8 C 0.5219(3) 0.8202(3) 0.2288(2) 0.0352(10) Uani 1 1 d . . .
H8 H 0.5551 0.7627 0.2134 0.042 Uiso 1 1 calc R U .
C9 C 0.3516(3) 0.6341(3) 0.19496(19) 0.0304(10) Uani 1 1 d . . .
C10 C 0.3097(3) 0.6901(3) 0.1414(2) 0.0353(10) Uani 1 1 d . . .
H10 H 0.2906 0.7577 0.1465 0.042 Uiso 1 1 calc R U .
C11 C 0.2958(4) 0.6474(4) 0.0809(2) 0.0446(12) Uani 1 1 d . . .
H11 H 0.2675 0.6858 0.0445 0.054 Uiso 1 1 calc R U .
C12 C 0.3234(4) 0.5488(4) 0.0739(2) 0.0482(13) Uani 1 1 d . . .
H12 H 0.3145 0.5197 0.0324 0.058 Uiso 1 1 calc R U .
C13 C 0.3637(4) 0.4924(4) 0.1265(2) 0.0456(12) Uani 1 1 d . . .
H13 H 0.3814 0.4245 0.1213 0.055 Uiso 1 1 calc R U .
C14 C 0.3783(4) 0.5349(3) 0.1869(2) 0.0366(10) Uani 1 1 d . . .
H14 H 0.4066 0.4960 0.2231 0.044 Uiso 1 1 calc R U .
C15 C 0.2331(3) 0.5385(3) 0.44519(19) 0.0320(10) Uani 1 1 d . . .
C16 C 0.1643(4) 0.4681(3) 0.4117(2) 0.0379(11) Uani 1 1 d . . .
H16 H 0.1608 0.4640 0.3664 0.045 Uiso 1 1 calc R U .
C17 C 0.1009(4) 0.4042(3) 0.4436(2) 0.0417(11) Uani 1 1 d . . .
H17 H 0.0538 0.3567 0.4202 0.050 Uiso 1 1 calc R U .
C18 C 0.1061(4) 0.4095(3) 0.5097(2) 0.0441(12) Uani 1 1 d . . .
H18 H 0.0626 0.3656 0.5316 0.053 Uiso 1 1 calc R U .
C19 C 0.1746(4) 0.4784(4) 0.5436(2) 0.0473(13) Uani 1 1 d . . .
H19 H 0.1783 0.4816 0.5889 0.057 Uiso 1 1 calc R U .
C20 C 0.2381(4) 0.5433(3) 0.5118(2) 0.0416(11) Uani 1 1 d . . .
H20 H 0.2849 0.5908 0.5354 0.050 Uiso 1 1 calc R U .
C21 C 0.3847(3) 0.7069(3) 0.45776(19) 0.0342(10) Uani 1 1 d . . .
C22 C 0.4711(4) 0.6737(4) 0.5035(2) 0.0490(13) Uani 1 1 d . . .
H22 H 0.4943 0.6064 0.5031 0.059 Uiso 1 1 calc R U .
C23 C 0.5234(5) 0.7375(5) 0.5492(2) 0.0613(16) Uani 1 1 d . . .
H23 H 0.5811 0.7139 0.5807 0.074 Uiso 1 1 calc R U .
C24 C 0.4911(5) 0.8358(5) 0.5490(2) 0.0567(15) Uani 1 1 d . . .
H24 H 0.5260 0.8797 0.5808 0.068 Uiso 1 1 calc R U .
C25 C 0.4097(4) 0.8704(4) 0.5034(2) 0.0514(13) Uani 1 1 d . . .
H25 H 0.3901 0.9386 0.5024 0.062 Uiso 1 1 calc R U .
C26 C 0.3557(4) 0.8057(4) 0.4586(2) 0.0406(11) Uani 1 1 d . . .
H26 H 0.2974 0.8298 0.4278 0.049 Uiso 1 1 calc R U .
C27 C 0.0076(3) 0.7764(3) 0.28885(18) 0.0312(10) Uani 1 1 d . . .
C28 C -0.0921(3) 0.8250(3) 0.27552(19) 0.0337(10) Uani 1 1 d . . .
C29 C -0.1161(3) 0.8692(4) 0.2133(2) 0.0382(11) Uani 1 1 d . . .
C30 C -0.1743(3) 0.8345(3) 0.3216(2) 0.0335(10) Uani 1 1 d . . .
C31 C -0.2074(3) 0.7523(4) 0.3545(2) 0.0405(11) Uani 1 1 d . . .
H31 H -0.1776 0.6887 0.3470 0.049 Uiso 1 1 calc R U .
C32 C -0.2840(4) 0.7624(4) 0.3986(2) 0.0487(13) Uani 1 1 d . . .
H32 H -0.3038 0.7060 0.4218 0.058 Uiso 1 1 calc R U .
C33 C -0.3312(4) 0.8530(4) 0.4087(2) 0.0486(13) Uani 1 1 d . . .
H33 H -0.3844 0.8589 0.4380 0.058 Uiso 1 1 calc R U .
C34 C -0.3009(4) 0.9347(4) 0.3761(2) 0.0454(12) Uani 1 1 d . . .
H34 H -0.3339 0.9973 0.3826 0.055 Uiso 1 1 calc R U .
C35 C -0.2223(4) 0.9265(4) 0.3337(2) 0.0418(11) Uani 1 1 d . . .
C36 C -0.1923(4) 1.0149(4) 0.2999(3) 0.0529(13) Uani 1 1 d . . .
C41 C 0.9071(8) 0.1470(7) 0.4262(5) 0.064(3) Uani 0.6 1 d . . P
H41A H 0.8761 0.0790 0.4214 0.077 Uiso 0.6 1 calc R U P
H41B H 0.9676 0.1518 0.3988 0.077 Uiso 0.6 1 calc R U P
Cl1 Cl 0.9642(3) 0.1622(2) 0.50305(11) 0.0938(11) Uani 0.6 1 d . . P
Cl2 Cl 0.8030(2) 0.2294(2) 0.39774(14) 0.0869(9) Uani 0.6 1 d . . P

loop_
_atom_site_aniso_label
_atom_site_aniso_U_11
_atom_site_aniso_U_22
_atom_site_aniso_U_33
_atom_site_aniso_U_23
_atom_site_aniso_U_13
_atom_site_aniso_U_12
Ni 0.0270(3) 0.0321(3) 0.0232(3) 0.0021(2) 0.0057(2) -0.0007(2)
P1 0.0269(6) 0.0304(6) 0.0245(5) 0.0023(4) 0.0061(4) 0.0003(5)
P2 0.0343(6) 0.0320(6) 0.0240(6) 0.0030(5) 0.0054(4) -0.0025(5)
S1 0.0303(6) 0.0407(6) 0.0256(5) 0.0043(5) 0.0080(4) 0.0029(5)
S2 0.0309(6) 0.0407(7) 0.0260(5) 0.0044(5) 0.0090(4) -0.0011(5)
N1 0.050(3) 0.069(3) 0.042(3) 0.009(2) 0.009(2) 0.008(2)
N2 0.066(3) 0.062(3) 0.099(4) 0.014(3) 0.042(3) 0.005(3)
C1 0.032(2) 0.038(3) 0.034(2) 0.003(2) 0.0057(19) -0.001(2)
C2 0.037(2) 0.038(3) 0.031(2) 0.0084(19) 0.0028(19) 0.004(2)
C3 0.028(2) 0.032(2) 0.024(2) 0.0014(17) 0.0016(17) -0.0021(18)
C4 0.030(2) 0.036(3) 0.030(2) 0.0008(19) 0.0035(18) 0.0017(19)
C5 0.045(3) 0.034(3) 0.045(3) 0.001(2) -0.003(2) 0.001(2)
C6 0.039(3) 0.034(3) 0.055(3) 0.012(2) -0.008(2) -0.010(2)
C7 0.034(2) 0.045(3) 0.045(3) 0.011(2) 0.003(2) -0.005(2)
C8 0.032(2) 0.040(3) 0.033(2) 0.0005(19) 0.0006(19) 0.000(2)
C9 0.027(2) 0.034(3) 0.031(2) -0.0022(18) 0.0079(18) -0.0049(18)
C10 0.036(2) 0.038(3) 0.032(2) -0.0011(19) 0.0052(19) 0.004(2)
C11 0.047(3) 0.053(3) 0.032(3) 0.000(2) -0.005(2) 0.008(2)
C12 0.058(3) 0.049(3) 0.037(3) -0.015(2) 0.002(2) 0.004(3)
C13 0.055(3) 0.032(3) 0.049(3) -0.009(2) 0.004(2) -0.002(2)
C14 0.039(3) 0.030(3) 0.040(3) 0.000(2) 0.005(2) 0.001(2)
C15 0.038(2) 0.032(2) 0.026(2) 0.0035(18) 0.0043(18) -0.002(2)
C16 0.050(3) 0.038(3) 0.026(2) 0.0010(19) 0.007(2) -0.009(2)
C17 0.045(3) 0.038(3) 0.043(3) -0.002(2) 0.007(2) -0.011(2)
C18 0.051(3) 0.041(3) 0.042(3) 0.005(2) 0.014(2) -0.012(2)
C19 0.068(3) 0.049(3) 0.027(2) 0.000(2) 0.013(2) -0.015(3)
C20 0.060(3) 0.037(3) 0.029(2) 0.003(2) 0.009(2) -0.014(2)
C21 0.034(2) 0.041(3) 0.027(2) 0.0011(19) 0.0025(18) -0.011(2)
C22 0.061(3) 0.043(3) 0.040(3) 0.013(2) -0.008(2) -0.011(2)
C23 0.064(4) 0.085(5) 0.031(3) 0.011(3) -0.013(2) -0.029(3)
C24 0.057(3) 0.080(4) 0.036(3) -0.020(3) 0.017(3) -0.027(3)
C25 0.047(3) 0.056(3) 0.053(3) -0.020(3) 0.013(3) -0.007(3)
C26 0.037(3) 0.050(3) 0.036(3) -0.008(2) 0.007(2) 0.000(2)
C27 0.036(2) 0.036(2) 0.023(2) 0.0016(18) 0.0078(18) -0.004(2)
C28 0.033(2) 0.040(3) 0.029(2) 0.0034(19) 0.0060(18) -0.001(2)
C29 0.026(2) 0.053(3) 0.037(3) 0.002(2) 0.008(2) 0.003(2)
C30 0.021(2) 0.045(3) 0.034(2) 0.001(2) 0.0021(18) 0.0005(19)
C31 0.029(2) 0.051(3) 0.041(3) 0.004(2) 0.006(2) -0.001(2)
C32 0.032(3) 0.077(4) 0.037(3) 0.012(3) 0.006(2) -0.007(3)
C33 0.031(3) 0.086(4) 0.030(3) 0.000(3) 0.010(2) 0.006(3)
C34 0.036(3) 0.062(3) 0.039(3) -0.007(2) 0.007(2) 0.002(2)
C35 0.029(2) 0.057(3) 0.040(3) -0.003(2) 0.004(2) -0.001(2)
C36 0.047(3) 0.056(4) 0.058(3) 0.006(3) 0.017(3) 0.011(3)
C41 0.069(6) 0.055(6) 0.073(6) -0.011(5) 0.026(5) -0.026(5)
Cl1 0.158(3) 0.088(2) 0.0445(13) -0.0294(13) 0.0505(16) -0.074(2)
Cl2 0.100(2) 0.0657(17) 0.111(2) -0.0136(15) 0.0719(18) 0.0058(15)

loop_
_atom_type_symbol
_atom_type_description
_atom_type_scat_dispersion_real
_atom_type_scat_dispersion_imag
_atom_type_scat_source
C C 0.0033 0.0016 'International Tables Vol C Tables 4.2.6.8 and 6.1.1.4'
H H 0.0000 0.0000 'International Tables Vol C Tables 4.2.6.8 and 6.1.1.4'
N N 0.0061 0.0033 'International Tables Vol C Tables 4.2.6.8 and 6.1.1.4'
P P 0.1023 0.0942 'International Tables Vol C Tables 4.2.6.8 and 6.1.1.4'
S S 0.1246 0.1234 'International Tables Vol C Tables 4.2.6.8 and 6.1.1.4'
Ni Ni 0.3393 1.1124 'International Tables Vol C Tables 4.2.6.8 and 6.1.1.4'
Cl Cl 0.1484 0.1585 'International Tables Vol C Tables 4.2.6.8 and 6.1.1.4'

loop_
_geom_angle_atom_site_label_1
_geom_angle_atom_site_label_2
_geom_angle_atom_site_label_3
_geom_angle
P2 Ni P1 87.22(4)
P2 Ni S2 97.10(4)
P1 Ni S2 175.04(5)
P2 Ni S1 176.42(5)
P1 Ni S1 96.06(4)
S2 Ni S1 79.68(4)
C3 P1 C9 104.28(18)
C3 P1 C1 106.62(19)
C9 P1 C1 106.9(2)
C3 P1 Ni 114.33(14)
C9 P1 Ni 114.96(13)
C1 P1 Ni 109.19(13)
C15 P2 C21 106.26(19)
C15 P2 C2 107.2(2)
C21 P2 C2 104.9(2)
C15 P2 Ni 117.66(14)
C21 P2 Ni 113.83(15)
C2 P2 Ni 106.13(14)
C27 S1 Ni 86.25(14)
C27 S2 Ni 86.81(14)
C2 C1 P1 109.6(3)
C2 C1 H1A 109.7
P1 C1 H1A 109.7
C2 C1 H1B 109.7
P1 C1 H1B 109.7
H1A C1 H1B 108.2
C1 C2 P2 106.3(3)
C1 C2 H2A 110.5
P2 C2 H2A 110.5
C1 C2 H2B 110.5
P2 C2 H2B 110.5
H2A C2 H2B 108.7
C4 C3 C8 119.6(4)
C4 C3 P1 119.9(3)
C8 C3 P1 120.5(3)
C3 C4 C5 120.9(4)
C3 C4 H4 119.6
C5 C4 H4 119.6
C6 C5 C4 119.6(4)
C6 C5 H5 120.2
C4 C5 H5 120.2
C5 C6 C7 120.3(4)
C5 C6 H6 119.8
C7 C6 H6 119.8
C6 C7 C8 120.6(4)
C6 C7 H7 119.7
C8 C7 H7 119.7
C3 C8 C7 119.0(4)
C3 C8 H8 120.5
C7 C8 H8 120.5
C14 C9 C10 119.1(4)
C14 C9 P1 121.8(3)
C10 C9 P1 119.0(3)
C11 C10 C9 120.4(4)
C11 C10 H10 119.8
C9 C10 H10 119.8
C12 C11 C10 119.6(4)
C12 C11 H11 120.2
C10 C11 H11 120.2
C13 C12 C11 120.6(4)
C13 C12 H12 119.7
C11 C12 H12 119.7
C12 C13 C14 119.9(4)
C12 C13 H13 120.0
C14 C13 H13 120.0
C13 C14 C9 120.4(4)
C13 C14 H14 119.8
C9 C14 H14 119.8
C16 C15 C20 119.0(4)
C16 C15 P2 118.1(3)
C20 C15 P2 122.8(3)
C17 C16 C15 120.7(4)
C17 C16 H16 119.6
C15 C16 H16 119.6
C16 C17 C18 120.0(4)
C16 C17 H17 120.0
C18 C17 H17 120.0
C19 C18 C17 120.0(4)
C19 C18 H18 120.0
C17 C18 H18 120.0
C18 C19 C20 120.4(4)
C18 C19 H19 119.8
C20 C19 H19 119.8
C19 C20 C15 119.9(4)
C19 C20 H20 120.0
C15 C20 H20 120.0
C26 C21 C22 117.9(4)
C26 C21 P2 120.1(3)
C22 C21 P2 121.9(4)
C23 C22 C21 120.9(5)
C23 C22 H22 119.6
C21 C22 H22 119.6
C22 C23 C24 119.5(5)
C22 C23 H23 120.3
C24 C23 H23 120.3
C25 C24 C23 120.5(5)
C25 C24 H24 119.7
C23 C24 H24 119.7
C24 C25 C26 119.8(5)
C24 C25 H25 120.1
C26 C25 H25 120.1
C21 C26 C25 121.4(5)
C21 C26 H26 119.3
C25 C26 H26 119.3
C28 C27 S2 127.5(3)
C28 C27 S1 125.3(3)
S2 C27 S1 107.0(2)
C27 C28 C29 117.1(4)
C27 C28 C30 123.6(4)
C29 C28 C30 119.3(4)
N1 C29 C28 179.0(5)
C31 C30 C35 117.4(4)
C31 C30 C28 121.2(4)
C35 C30 C28 121.4(4)
C30 C31 C32 120.6(5)
C30 C31 H31 119.7
C32 C31 H31 119.7
C33 C32 C31 120.7(5)
C33 C32 H32 119.6
C31 C32 H32 119.6
C34 C33 C32 119.6(4)
C34 C33 H33 120.2
C32 C33 H33 120.2
C33 C34 C35 120.3(5)
C33 C34 H34 119.8
C35 C34 H34 119.8
C34 C35 C30 121.2(4)
C34 C35 C36 118.8(4)
C30 C35 C36 119.9(4)
N2 C36 C35 176.6(6)
Cl1 C41 Cl2 116.3(6)
Cl1 C41 H41A 108.2
Cl2 C41 H41A 108.2
Cl1 C41 H41B 108.2
Cl2 C41 H41B 108.2
H41A C41 H41B 107.4

loop_
_geom_bond_atom_site_label_1
_geom_bond_atom_site_label_2
_geom_bond_distance
Ni P2 2.1621(12)
Ni P1 2.1650(11)
Ni S2 2.1889(11)
Ni S1 2.2056(11)
P1 C3 1.812(4)
P1 C9 1.815(4)
P1 C1 1.840(4)
P2 C15 1.813(4)
P2 C21 1.819(4)
P2 C2 1.841(4)
S1 C27 1.752(4)
S2 C27 1.750(4)
N1 C29 1.145(6)
N2 C36 1.135(6)
C1 C2 1.529(6)
C1 H1A 0.9900
C1 H1B 0.9900
C2 H2A 0.9900
C2 H2B 0.9900
C3 C4 1.389(6)
C3 C8 1.394(6)
C4 C5 1.389(6)
C4 H4 0.9500
C5 C6 1.374(6)
C5 H5 0.9500
C6 C7 1.383(6)
C6 H6 0.9500
C7 C8 1.399(6)
C7 H7 0.9500
C8 H8 0.9500
C9 C14 1.392(6)
C9 C10 1.395(6)
C10 C11 1.388(6)
C10 H10 0.9500
C11 C12 1.383(7)
C11 H11 0.9500
C12 C13 1.379(7)
C12 H12 0.9500
C13 C14 1.385(6)
C13 H13 0.9500
C14 H14 0.9500
C15 C16 1.390(6)
C15 C20 1.398(6)
C16 C17 1.382(6)
C16 H16 0.9500
C17 C18 1.386(6)
C17 H17 0.9500
C18 C19 1.379(6)
C18 H18 0.9500
C19 C20 1.389(6)
C19 H19 0.9500
C20 H20 0.9500
C21 C26 1.378(6)
C21 C22 1.397(6)
C22 C23 1.381(7)
C22 H22 0.9500
C23 C24 1.382(8)
C23 H23 0.9500
C24 C25 1.362(7)
C24 H24 0.9500
C25 C26 1.384(6)
C25 H25 0.9500
C26 H26 0.9500
C27 C28 1.366(6)
C28 C29 1.434(6)
C28 C30 1.478(6)
C30 C31 1.393(6)
C30 C35 1.407(6)
C31 C32 1.397(6)
C31 H31 0.9500
C32 C33 1.376(7)
C32 H32 0.9500
C33 C34 1.373(7)
C33 H33 0.9500
C34 C35 1.388(6)
C34 H34 0.9500
C35 C36 1.457(7)
C41 Cl1 1.685(10)
C41 Cl2 1.725(11)
C41 H41A 0.9900
C41 H41B 0.9900

loop_
_geom_torsion_atom_site_label_1
_geom_torsion_atom_site_label_2
_geom_torsion_atom_site_label_3
_geom_torsion_atom_site_label_4
_geom_torsion
C3 P1 C1 C2 148.2(3)
C9 P1 C1 C2 -100.7(3)
Ni P1 C1 C2 24.2(3)
P1 C1 C2 P2 -45.3(3)
C15 P2 C2 C1 175.3(3)
C21 P2 C2 C1 -72.0(3)
Ni P2 C2 C1 48.8(3)
C9 P1 C3 C4 131.2(3)
C1 P1 C3 C4 -115.9(3)
Ni P1 C3 C4 4.8(4)
C9 P1 C3 C8 -50.3(4)
C1 P1 C3 C8 62.5(4)
Ni P1 C3 C8 -176.7(3)
C8 C3 C4 C5 0.5(6)
P1 C3 C4 C5 179.0(3)
C3 C4 C5 C6 0.1(6)
C4 C5 C6 C7 0.0(7)
C5 C6 C7 C8 -0.7(7)
C4 C3 C8 C7 -1.2(6)
P1 C3 C8 C7 -179.7(3)
C6 C7 C8 C3 1.3(6)
C3 P1 C9 C14 137.7(3)
C1 P1 C9 C14 25.0(4)
Ni P1 C9 C14 -96.4(3)
C3 P1 C9 C10 -43.6(4)
C1 P1 C9 C10 -156.3(3)
Ni P1 C9 C10 82.4(3)
C14 C9 C10 C11 -0.6(6)
P1 C9 C10 C11 -179.4(3)
C9 C10 C11 C12 0.2(7)
C10 C11 C12 C13 0.5(7)
C11 C12 C13 C14 -0.9(7)
C12 C13 C14 C9 0.5(7)
C10 C9 C14 C13 0.2(6)
P1 C9 C14 C13 179.0(3)
C21 P2 C15 C16 177.7(3)
C2 P2 C15 C16 -70.6(4)
Ni P2 C15 C16 48.8(4)
C21 P2 C15 C20 -0.1(4)
C2 P2 C15 C20 111.7(4)
Ni P2 C15 C20 -129.0(3)
C20 C15 C16 C17 0.5(7)
P2 C15 C16 C17 -177.4(4)
C15 C16 C17 C18 -0.4(7)
C16 C17 C18 C19 0.0(7)
C17 C18 C19 C20 0.4(8)
C18 C19 C20 C15 -0.3(8)
C16 C15 C20 C19 -0.1(7)
P2 C15 C20 C19 177.6(4)
C15 P2 C21 C26 -112.3(4)
C2 P2 C21 C26 134.4(4)
Ni P2 C21 C26 18.8(4)
C15 P2 C21 C22 66.0(4)
C2 P2 C21 C22 -47.3(4)
Ni P2 C21 C22 -162.9(3)
C26 C21 C22 C23 1.9(7)
P2 C21 C22 C23 -176.5(4)
C21 C22 C23 C24 -1.3(7)
C22 C23 C24 C25 -1.0(8)
C23 C24 C25 C26 2.6(7)
C22 C21 C26 C25 -0.3(7)
P2 C21 C26 C25 178.1(3)
C24 C25 C26 C21 -2.0(7)
Ni S2 C27 C28 -172.7(4)
Ni S2 C27 S1 3.93(18)
Ni S1 C27 C28 172.8(4)
Ni S1 C27 S2 -3.90(18)
S2 C27 C28 C29 -179.8(3)
S1 C27 C28 C29 4.2(6)
S2 C27 C28 C30 0.6(7)
S1 C27 C28 C30 -175.4(3)
C27 C28 C30 C31 -48.8(6)
C29 C28 C30 C31 131.6(4)
C27 C28 C30 C35 131.4(5)
C29 C28 C30 C35 -48.2(6)
C35 C30 C31 C32 -1.1(6)
C28 C30 C31 C32 179.1(4)
C30 C31 C32 C33 2.2(7)
C31 C32 C33 C34 -1.4(7)
C32 C33 C34 C35 -0.7(7)
C33 C34 C35 C30 1.9(7)
C33 C34 C35 C36 179.9(5)
C31 C30 C35 C34 -1.0(6)
C28 C30 C35 C34 178.8(4)
C31 C30 C35 C36 -179.0(4)
C28 C30 C35 C36 0.8(6)
